data_7154062
loop_
_publ_author_name
'Lamm, Jan-Hendrik'
'Glatthor, Johanna'
'Weddeling, Jan-Henrik'
'Mix, Andreas'
'Chmiel, Jasmin'
'Neumann, Beate'
'Stammler, Hans-Georg'
'Mitzel, Norbert W.'

_publ_section_title
;
 Polyalkynylanthracenes - syntheses, structures and their behaviour
 towards UV irradiation.
;
_journal_issue 37
_journal_name_full 'Organic &amp; biomolecular chemistry'
_journal_page_first 7355
_journal_page_last 7365
_journal_paper_doi 10.1039/c4ob00735b
_journal_volume 12
_journal_year 2014
_chemical_formula_moiety 'C24 H26 Sn2, 0.25(C6 H14)'
_chemical_formula_sum 'C25.5 H29.5 Sn2'
_chemical_formula_weight 573.34
_chemical_name_systematic
;
 ?
;
_space_group_crystal_system triclinic
_space_group_IT_number 2
_space_group_name_Hall '-P 1'
_space_group_name_H-M_alt 'P -1'
_symmetry_space_group_name_Hall '-P 1'
_symmetry_space_group_name_H-M 'P -1'
_atom_sites_solution_hydrogens geom
_atom_sites_solution_primary direct
_audit_creation_date 2013-07-26
_audit_creation_method
;
  Olex2 1.2-ac2
  (compiled 2012.03.27 svn.r2268, GUI svn.r4156)
;
_cell_angle_alpha 80.6982(15)
_cell_angle_beta 74.6369(17)
_cell_angle_gamma 86.9597(15)
_cell_formula_units_Z 8
_cell_length_a 15.3809(3)
_cell_length_b 15.4149(3)
_cell_length_c 21.7315(4)
_cell_measurement_reflns_used 40194
_cell_measurement_temperature 99.99(10)
_cell_measurement_theta_max 32.6810
_cell_measurement_theta_min 3.4030
_cell_volume 4902.70(17)
_computing_cell_refinement
;
CrysAlisPro, Agilent Technologies,
Version 1.171.36.28 (release 01-02-2013 CrysAlis171 .NET)
(compiled Feb  1 2013,16:14:44)
;
_computing_data_collection
;
CrysAlisPro, Agilent Technologies,
Version 1.171.36.28 (release 01-02-2013 CrysAlis171 .NET)
(compiled Feb  1 2013,16:14:44)
;
_computing_data_reduction
;
CrysAlisPro, Agilent Technologies,
Version 1.171.36.28 (release 01-02-2013 CrysAlis171 .NET)
(compiled Feb  1 2013,16:14:44)
;
_computing_molecular_graphics
;
O. V. Dolomanov, L. J. Bourhis, R. J. Gildea, J. A. K. Howard and H. Puschmann,
OLEX2: a complete structure solution, refinement and analysis program.
J. Appl. Cryst. (2009). 42, 339-341.
;
_computing_publication_material
;
O. V. Dolomanov, L. J. Bourhis, R. J. Gildea, J. A. K. Howard and H. Puschmann,
OLEX2: a complete structure solution, refinement and analysis program.
J. Appl. Cryst. (2009). 42, 339-341.
;
_computing_structure_refinement
;
SHELXL, G.M. Sheldrick, Acta Cryst.
(2008). A64, 112-122
;
_computing_structure_solution
;
SHELXS, G.M. Sheldrick, Acta Cryst.
(2008). A64, 112-122
;
_diffrn_ambient_temperature 99.99(10)
_diffrn_detector_area_resol_mean 5.3114
_diffrn_measured_fraction_theta_full 0.9983
_diffrn_measured_fraction_theta_max 0.8742
_diffrn_measurement_details
;
  1 omega  -75.00  -27.00   1.0000   14.8000
omega____ theta____ kappa____ phi______ frames
    -      -16.9235  131.0000  -57.6174 48

  2 omega  -82.00   10.00   1.0000   14.8000
omega____ theta____ kappa____ phi______ frames
    -      -16.9235  -77.0000  -60.0000 92

  3 omega  -38.00   54.00   1.0000   14.8000
omega____ theta____ kappa____ phi______ frames
    -      -16.9235   38.0000  -60.0000 92

  4 omega  -85.00   -8.00   1.0000   14.8000
omega____ theta____ kappa____ phi______ frames
    -      -16.9235  -57.0000   30.0000 77

  5 omega  -51.00   11.00   1.0000   14.8000
omega____ theta____ kappa____ phi______ frames
    -       17.5485  -57.0000   30.0000 62

  6 omega    8.00   89.00   1.0000   14.8000
omega____ theta____ kappa____ phi______ frames
    -       17.5485   38.0000  -60.0000 81

  7 omega   41.00   75.00   1.0000   14.8000
omega____ theta____ kappa____ phi______ frames
    -       17.5485 -130.0000  -75.5576 34

  8 omega   -8.00   86.00   1.0000   14.8000
omega____ theta____ kappa____ phi______ frames
    -       17.5485   57.0000 -180.0000 94
;
_diffrn_measurement_device_type 'SuperNova, Dual, Cu at zero, Atlas'
_diffrn_measurement_method '\w scans'
_diffrn_orient_matrix_UB_11 -0.0418587000
_diffrn_orient_matrix_UB_12 0.0227224000
_diffrn_orient_matrix_UB_13 0.0028002000
_diffrn_orient_matrix_UB_21 0.0070338000
_diffrn_orient_matrix_UB_22 0.0053083000
_diffrn_orient_matrix_UB_23 -0.0339913000
_diffrn_orient_matrix_UB_31 -0.0220417000
_diffrn_orient_matrix_UB_32 -0.0403713000
_diffrn_orient_matrix_UB_33 0.0031705000
_diffrn_radiation_monochromator mirror
_diffrn_radiation_type 'Mo K\a'
_diffrn_radiation_wavelength 0.7107
_diffrn_reflns_av_R_equivalents 0.0256
_diffrn_reflns_av_unetI/netI 0.0307
_diffrn_reflns_Laue_measured_fraction_full 0.998
_diffrn_reflns_Laue_measured_fraction_max 0.998
_diffrn_reflns_limit_h_max 21
_diffrn_reflns_limit_h_min -21
_diffrn_reflns_limit_k_max 21
_diffrn_reflns_limit_k_min -21
_diffrn_reflns_limit_l_max 30
_diffrn_reflns_limit_l_min -30
_diffrn_reflns_number 85614
_diffrn_reflns_point_group_measured_fraction_full 0.998
_diffrn_reflns_point_group_measured_fraction_max 0.998
_diffrn_reflns_theta_full 25.242
_diffrn_reflns_theta_max 30.000
_diffrn_reflns_theta_min 2.991
_diffrn_source 'SuperNova (Mo) X-ray Source'
_exptl_absorpt_coefficient_mu 2.045
_exptl_absorpt_correction_T_max 1.077
_exptl_absorpt_correction_T_min 0.746
_exptl_absorpt_correction_type gaussian
_exptl_absorpt_process_details
;
CrysAlisPro, Agilent Technologies,
Version 1.171.36.28 (release 01-02-2013 CrysAlis171 .NET)
(compiled Feb  1 2013,16:14:44)
Numerical absorption correction based on gaussian integration over
            a multifaceted crystal model
;
_exptl_crystal_colour colourless
_exptl_crystal_colour_primary colourless
_exptl_crystal_density_diffrn 1.554
_exptl_crystal_density_meas ?
_exptl_crystal_description plate
_exptl_crystal_F_000 2260
_exptl_crystal_size_max 0.1984
_exptl_crystal_size_mid 0.1456
_exptl_crystal_size_min 0.0558
_refine_diff_density_max 0.527
_refine_diff_density_min -0.537
_refine_diff_density_rms 0.085
_refine_ls_extinction_method none
_refine_ls_goodness_of_fit_ref 1.032
_refine_ls_hydrogen_treatment constr
_refine_ls_matrix_type full
_refine_ls_number_parameters 1017
_refine_ls_number_reflns 28567
_refine_ls_number_restraints 0
_refine_ls_restrained_S_all 1.032
_refine_ls_R_factor_all 0.0311
_refine_ls_R_factor_gt 0.0238
_refine_ls_shift/su_max 0.005
_refine_ls_shift/su_mean 0.000
_refine_ls_structure_factor_coef Fsqd
_refine_ls_weighting_details
;
 w=1/[\s^2^(Fo^2^)+(0.0147P)^2^+2.1994P]
 where P=(Fo^2^+2Fc^2^)/3
;
_refine_ls_weighting_scheme calc
_refine_ls_wR_factor_gt 0.0465
_refine_ls_wR_factor_ref 0.0490
_reflns_Friedel_coverage 0.000
_reflns_number_gt 24838
_reflns_number_total 28567
_reflns_threshold_expression 'I > 2\s(I)'
_cod_duplicate_entry 7153963
_cod_data_source_file c4ob00735b1.cif
_cod_data_source_block compound8
_cod_depositor_comments
;
The following automatic conversions were performed:

'_exptl_crystal_density_meas' value 'not measured' was changed to '?'
- the value is perceived as not measured.

Automatic conversion script
Id: cif_fix_values 3008 2015-01-20 13:52:24Z robertas 

2017-03-09
Z value and formula fixed to values more according to usual
chemical conventions.                 miguel
;
_cod_original_formula_sum 'C102 H118 Sn8'
_cod_original_formula_weight 2293.48
_cod_original_formula_moiety '4(C24 H26 Sn2), C6 H14'
_cod_original_formula_units_Z 2
_cod_original_cell_volume 4902.71(16)
_cod_database_code 7154062
_chemical_oxdiff_formula 'C102 H118 Sn8'
_reflns_odcompleteness_completeness 99.83
_reflns_odcompleteness_iscentric 1
_reflns_odcompleteness_theta 29.97
_shelx_space_group_comment
;
The symmetry employed for this shelxl refinement is uniquely defined
by the following loop, which should always be used as a source of
symmetry information in preference to the above space-group names.
They are only intended as comments.
;
_shelxl_version_number 2013-2

loop_
_space_group_symop_operation_xyz
'x, y, z'
'-x, -y, -z'

loop_
_atom_site_label
_atom_site_type_symbol
_atom_site_fract_x
_atom_site_fract_y
_atom_site_fract_z
_atom_site_U_iso_or_equiv
_atom_site_adp_type
_atom_site_occupancy
_atom_site_site_symmetry_order
_atom_site_calc_flag
_atom_site_refinement_flags_posn
_atom_site_refinement_flags_adp
Sn1 Sn 0.15827(2) 0.44517(2) 0.10491(2) 0.02063(3) Uani 1 1 d . .
Sn2 Sn -0.00599(2) 0.30017(2) 0.35786(2) 0.01709(3) Uani 1 1 d . .
Sn3 Sn 0.69314(2) 0.05075(2) 0.32995(2) 0.01756(3) Uani 1 1 d . .
Sn4 Sn 0.87488(2) 0.19459(2) 0.08736(2) 0.01752(3) Uani 1 1 d . .
Sn5 Sn 0.92247(2) 0.72512(2) 0.40616(2) 0.01894(3) Uani 1 1 d . .
Sn6 Sn 1.07892(2) 0.87363(2) 0.16095(2) 0.01670(3) Uani 1 1 d . .
Sn7 Sn 0.35112(2) 1.12790(2) 0.13818(2) 0.01748(3) Uani 1 1 d . .
Sn8 Sn 0.24038(2) 0.98174(2) 0.40087(2) 0.02220(3) Uani 1 1 d . .
C1 C 0.44697(12) 0.38869(12) 0.14185(8) 0.0172(4) Uani 1 1 d . .
C2 C 0.45035(12) 0.35085(12) 0.20664(8) 0.0156(3) Uani 1 1 d . .
C3 C 0.37237(12) 0.32622(11) 0.25568(8) 0.0143(3) Uani 1 1 d . .
H3 H 0.3163 0.3355 0.2470 0.017 Uiso 1 1 calc R U
C4 C 0.37748(12) 0.28785(12) 0.31747(8) 0.0154(3) Uani 1 1 d . .
C5 C 0.29798(12) 0.26315(12) 0.36953(8) 0.0163(3) Uani 1 1 d . .
C6 C 0.30743(13) 0.22395(13) 0.42890(9) 0.0209(4) Uani 1 1 d . .
H6 H 0.2561 0.2077 0.4620 0.025 Uiso 1 1 calc R U
C7 C 0.39327(14) 0.20761(13) 0.44098(9) 0.0232(4) Uani 1 1 d . .
H7 H 0.3976 0.1805 0.4815 0.028 Uiso 1 1 calc R U
C8 C 0.46955(13) 0.23139(13) 0.39358(9) 0.0223(4) Uani 1 1 d . .
H8 H 0.5257 0.2207 0.4020 0.027 Uiso 1 1 calc R U
C9 C 0.46383(12) 0.27287(12) 0.33074(9) 0.0172(4) Uani 1 1 d . .
C10 C 0.54122(12) 0.29921(13) 0.28196(9) 0.0196(4) Uani 1 1 d . .
H10 H 0.5973 0.2904 0.2907 0.024 Uiso 1 1 calc R U
C11 C 0.53637(12) 0.33838(12) 0.22051(9) 0.0182(4) Uani 1 1 d . .
C12 C 0.61597(13) 0.36469(14) 0.17049(10) 0.0258(4) Uani 1 1 d . .
H12 H 0.6721 0.3569 0.1793 0.031 Uiso 1 1 calc R U
C13 C 0.61038(14) 0.40098(15) 0.11037(10) 0.0282(5) Uani 1 1 d . .
H13 H 0.6627 0.4182 0.0785 0.034 Uiso 1 1 calc R U
C14 C 0.52622(13) 0.41278(13) 0.09579(9) 0.0228(4) Uani 1 1 d . .
H14 H 0.5240 0.4373 0.0542 0.027 Uiso 1 1 calc R U
C15 C 0.36220(13) 0.40072(12) 0.12592(8) 0.0179(4) Uani 1 1 d . .
C16 C 0.29016(13) 0.41338(13) 0.11390(9) 0.0213(4) Uani 1 1 d . .
C17 C 0.16568(15) 0.56147(15) 0.03618(10) 0.0328(5) Uani 1 1 d . .
H17A H 0.2072 0.6015 0.0425 0.049 Uiso 1 1 calc R U
H17B H 0.1071 0.5887 0.0417 0.049 Uiso 1 1 calc R U
H17C H 0.1861 0.5468 -0.0066 0.049 Uiso 1 1 calc R U
C18 C 0.08621(15) 0.47175(16) 0.19814(10) 0.0322(5) Uani 1 1 d . .
H18A H 0.1016 0.4282 0.2306 0.048 Uiso 1 1 calc R U
H18B H 0.0226 0.4701 0.2022 0.048 Uiso 1 1 calc R U
H18C H 0.1019 0.5289 0.2037 0.048 Uiso 1 1 calc R U
C19 C 0.11397(16) 0.33482(16) 0.07442(12) 0.0378(6) Uani 1 1 d . .
H19A H 0.1540 0.3250 0.0339 0.057 Uiso 1 1 calc R U
H19B H 0.0541 0.3459 0.0693 0.057 Uiso 1 1 calc R U
H19C H 0.1139 0.2837 0.1062 0.057 Uiso 1 1 calc R U
C20 C 0.20931(12) 0.27845(12) 0.36024(8) 0.0178(4) Uani 1 1 d . .
C21 C 0.13243(13) 0.28831(13) 0.35605(9) 0.0203(4) Uani 1 1 d . .
C22 C -0.03675(14) 0.43518(14) 0.36527(10) 0.0272(4) Uani 1 1 d . .
H22A H 0.0147 0.4630 0.3705 0.041 Uiso 1 1 calc R U
H22B H -0.0870 0.4395 0.4019 0.041 Uiso 1 1 calc R U
H22C H -0.0518 0.4638 0.3268 0.041 Uiso 1 1 calc R U
C23 C -0.07791(14) 0.21590(15) 0.44168(10) 0.0313(5) Uani 1 1 d . .
H23A H -0.0469 0.1604 0.4453 0.047 Uiso 1 1 calc R U
H23B H -0.1376 0.2069 0.4382 0.047 Uiso 1 1 calc R U
H23C H -0.0816 0.2425 0.4793 0.047 Uiso 1 1 calc R U
C24 C -0.01880(14) 0.25381(15) 0.27357(10) 0.0293(5) Uani 1 1 d . .
H24A H -0.0205 0.3029 0.2405 0.044 Uiso 1 1 calc R U
H24B H -0.0735 0.2210 0.2837 0.044 Uiso 1 1 calc R U
H24C H 0.0318 0.2165 0.2585 0.044 Uiso 1 1 calc R U
C25 C 0.72965(11) 0.33345(12) 0.37985(8) 0.0157(3) Uani 1 1 d . .
C26 C 0.75684(11) 0.41029(11) 0.33166(8) 0.0145(3) Uani 1 1 d . .
C27 C 0.78982(11) 0.40482(11) 0.26603(8) 0.0133(3) Uani 1 1 d . .
H27 H 0.7919 0.3506 0.2522 0.016 Uiso 1 1 calc R U
C28 C 0.81984(12) 0.47957(12) 0.22079(8) 0.0154(3) Uani 1 1 d . .
C29 C 0.85642(12) 0.47513(12) 0.15281(8) 0.0168(4) Uani 1 1 d . .
C30 C 0.88534(13) 0.55101(13) 0.11041(9) 0.0220(4) Uani 1 1 d . .
H30 H 0.9085 0.5481 0.0667 0.026 Uiso 1 1 calc R U
C31 C 0.88039(15) 0.63295(13) 0.13230(10) 0.0266(5) Uani 1 1 d . .
H31 H 0.8999 0.6833 0.1028 0.032 Uiso 1 1 calc R U
C32 C 0.84751(14) 0.63918(12) 0.19581(9) 0.0231(4) Uani 1 1 d . .
H32 H 0.8456 0.6935 0.2095 0.028 Uiso 1 1 calc R U
C33 C 0.81569(12) 0.56278(12) 0.24197(9) 0.0185(4) Uani 1 1 d . .
C34 C 0.78124(13) 0.56846(12) 0.30730(9) 0.0190(4) Uani 1 1 d . .
H34 H 0.7774 0.6231 0.3209 0.023 Uiso 1 1 calc R U
C35 C 0.75233(12) 0.49374(12) 0.35294(8) 0.0172(4) Uani 1 1 d . .
C36 C 0.72163(13) 0.49942(13) 0.42024(9) 0.0215(4) Uani 1 1 d . .
H36 H 0.7164 0.5540 0.4340 0.026 Uiso 1 1 calc R U
C37 C 0.70000(14) 0.42511(14) 0.46421(9) 0.0249(4) Uani 1 1 d . .
H37 H 0.6822 0.4291 0.5080 0.030 Uiso 1 1 calc R U
C38 C 0.70429(13) 0.34251(13) 0.44407(9) 0.0226(4) Uani 1 1 d . .
H38 H 0.6896 0.2926 0.4750 0.027 Uiso 1 1 calc R U
C39 C 0.72710(11) 0.24828(12) 0.36166(8) 0.0154(3) Uani 1 1 d . .
C40 C 0.71806(12) 0.17625(12) 0.34926(8) 0.0181(4) Uani 1 1 d . .
C41 C 0.65604(16) 0.07518(15) 0.24075(10) 0.0312(5) Uani 1 1 d . .
H41A H 0.6419 0.1365 0.2312 0.047 Uiso 1 1 calc R U
H41B H 0.6043 0.0408 0.2441 0.047 Uiso 1 1 calc R U
H41C H 0.7053 0.0592 0.2068 0.047 Uiso 1 1 calc R U
C42 C 0.58029(15) -0.00290(14) 0.40472(10) 0.0307(5) Uani 1 1 d . .
H42A H 0.5941 -0.0078 0.4457 0.046 Uiso 1 1 calc R U
H42B H 0.5673 -0.0601 0.3974 0.046 Uiso 1 1 calc R U
H42C H 0.5288 0.0350 0.4046 0.046 Uiso 1 1 calc R U
C43 C 0.81566(14) -0.02107(13) 0.32870(10) 0.0235(4) Uani 1 1 d . .
H43A H 0.8593 0.0162 0.3354 0.035 Uiso 1 1 calc R U
H43B H 0.8383 -0.0409 0.2877 0.035 Uiso 1 1 calc R U
H43C H 0.8046 -0.0709 0.3624 0.035 Uiso 1 1 calc R U
C44 C 0.86331(12) 0.39169(12) 0.13027(8) 0.0165(4) Uani 1 1 d . .
C45 C 0.86867(13) 0.32190(13) 0.11176(8) 0.0197(4) Uani 1 1 d . .
C46 C 0.74939(14) 0.17665(14) 0.06701(10) 0.0274(5) Uani 1 1 d . .
H46A H 0.7010 0.1964 0.0999 0.041 Uiso 1 1 calc R U
H46B H 0.7419 0.1155 0.0661 0.041 Uiso 1 1 calc R U
H46C H 0.7488 0.2100 0.0258 0.041 Uiso 1 1 calc R U
C47 C 0.90237(16) 0.11388(14) 0.16931(10) 0.0303(5) Uani 1 1 d . .
H47A H 0.9641 0.1207 0.1691 0.045 Uiso 1 1 calc R U
H47B H 0.8919 0.0535 0.1678 0.045 Uiso 1 1 calc R U
H47C H 0.8635 0.1310 0.2080 0.045 Uiso 1 1 calc R U
C48 C 0.98452(14) 0.18737(17) 0.00429(10) 0.0333(5) Uani 1 1 d . .
H48A H 0.9726 0.2257 -0.0321 0.050 Uiso 1 1 calc R U
H48B H 0.9914 0.1281 -0.0047 0.050 Uiso 1 1 calc R U
H48C H 1.0389 0.2051 0.0123 0.050 Uiso 1 1 calc R U
C49 C 0.62970(13) 0.75795(13) 0.37359(9) 0.0195(4) Uani 1 1 d . .
C50 C 0.62538(12) 0.79775(12) 0.30929(8) 0.0174(4) Uani 1 1 d . .
C51 C 0.70270(12) 0.82628(12) 0.26073(8) 0.0156(3) Uani 1 1 d . .
H51 H 0.7586 0.8211 0.2700 0.019 Uiso 1 1 calc R U
C52 C 0.69733(12) 0.86238(12) 0.19854(8) 0.0155(3) Uani 1 1 d . .
C53 C 0.77660(12) 0.88904(12) 0.14711(8) 0.0161(3) Uani 1 1 d . .
C54 C 0.76711(13) 0.92491(13) 0.08691(9) 0.0217(4) Uani 1 1 d . .
H54 H 0.8183 0.9416 0.0538 0.026 Uiso 1 1 calc R U
C55 C 0.68164(14) 0.93697(13) 0.07431(9) 0.0243(4) Uani 1 1 d . .
H55 H 0.6773 0.9621 0.0333 0.029 Uiso 1 1 calc R U
C56 C 0.60561(14) 0.91231(13) 0.12131(9) 0.0234(4) Uani 1 1 d . .
H56 H 0.5496 0.9208 0.1124 0.028 Uiso 1 1 calc R U
C57 C 0.61131(13) 0.87325(13) 0.18451(9) 0.0196(4) Uani 1 1 d . .
C58 C 0.53436(13) 0.84529(14) 0.23312(9) 0.0240(4) Uani 1 1 d . .
H58 H 0.4782 0.8527 0.2244 0.029 Uiso 1 1 calc R U
C59 C 0.53987(12) 0.80637(14) 0.29458(9) 0.0224(4) Uani 1 1 d . .
C60 C 0.46156(14) 0.77340(16) 0.34310(10) 0.0320(5) Uani 1 1 d . .
H60 H 0.4054 0.7793 0.3342 0.038 Uiso 1 1 calc R U
C61 C 0.46848(14) 0.73356(17) 0.40213(10) 0.0349(6) Uani 1 1 d . .
H61 H 0.4171 0.7107 0.4327 0.042 Uiso 1 1 calc R U
C62 C 0.55187(14) 0.72625(15) 0.41793(9) 0.0283(5) Uani 1 1 d . .
H62 H 0.5545 0.6996 0.4590 0.034 Uiso 1 1 calc R U
C63 C 0.71402(13) 0.75086(12) 0.38992(8) 0.0184(4) Uani 1 1 d . .
C64 C 0.78688(13) 0.74389(12) 0.40149(8) 0.0204(4) Uani 1 1 d . .
C65 C 0.92446(16) 0.61843(14) 0.48163(9) 0.0316(5) Uani 1 1 d . .
H65A H 0.8985 0.6373 0.5227 0.047 Uiso 1 1 calc R U
H65B H 0.9856 0.5994 0.4790 0.047 Uiso 1 1 calc R U
H65C H 0.8902 0.5706 0.4772 0.047 Uiso 1 1 calc R U
C66 C 0.99138(14) 0.69315(14) 0.31366(9) 0.0269(5) Uani 1 1 d . .
H66A H 0.9758 0.6347 0.3107 0.040 Uiso 1 1 calc R U
H66B H 1.0553 0.6961 0.3080 0.040 Uiso 1 1 calc R U
H66C H 0.9741 0.7342 0.2807 0.040 Uiso 1 1 calc R U
C67 C 0.96396(14) 0.84488(14) 0.42627(10) 0.0272(4) Uani 1 1 d . .
H67A H 0.9504 0.8931 0.3962 0.041 Uiso 1 1 calc R U
H67B H 1.0277 0.8424 0.4222 0.041 Uiso 1 1 calc R U
H67C H 0.9325 0.8531 0.4694 0.041 Uiso 1 1 calc R U
C68 C 0.86452(12) 0.87951(11) 0.15822(8) 0.0158(3) Uani 1 1 d . .
C69 C 0.93973(12) 0.87472(12) 0.16544(8) 0.0183(4) Uani 1 1 d . .
C70 C 1.12271(13) 0.74307(14) 0.14645(10) 0.0255(4) Uani 1 1 d . .
H70A H 1.1411 0.7137 0.1835 0.038 Uiso 1 1 calc R U
H70B H 1.1727 0.7452 0.1088 0.038 Uiso 1 1 calc R U
H70C H 1.0741 0.7116 0.1405 0.038 Uiso 1 1 calc R U
C71 C 1.13518(14) 0.96821(15) 0.07828(10) 0.0310(5) Uani 1 1 d . .
H71A H 1.1272 0.9490 0.0403 0.047 Uiso 1 1 calc R U
H71B H 1.1983 0.9742 0.0742 0.047 Uiso 1 1 calc R U
H71C H 1.1053 1.0239 0.0832 0.047 Uiso 1 1 calc R U
C72 C 1.09408(14) 0.91680(15) 0.24572(9) 0.0271(5) Uani 1 1 d . .
H72A H 1.0477 0.9591 0.2591 0.041 Uiso 1 1 calc R U
H72B H 1.1521 0.9433 0.2367 0.041 Uiso 1 1 calc R U
H72C H 1.0893 0.8674 0.2795 0.041 Uiso 1 1 calc R U
C73 C 0.36094(12) 0.82562(12) 0.11776(8) 0.0161(3) Uani 1 1 d . .
C74 C 0.33214(12) 0.75158(11) 0.16854(8) 0.0150(3) Uani 1 1 d . .
C75 C 0.29616(11) 0.76181(12) 0.23321(8) 0.0149(3) Uani 1 1 d . .
H75 H 0.2930 0.8176 0.2449 0.018 Uiso 1 1 calc R U
C76 C 0.26468(12) 0.68927(12) 0.28076(8) 0.0160(3) Uani 1 1 d . .
C77 C 0.22705(12) 0.69780(12) 0.34798(8) 0.0174(4) Uani 1 1 d . .
C78 C 0.19530(13) 0.62432(13) 0.39199(9) 0.0225(4) Uani 1 1 d . .
H78 H 0.1713 0.6300 0.4352 0.027 Uiso 1 1 calc R U
C79 C 0.19837(14) 0.54078(13) 0.37300(10) 0.0267(5) Uani 1 1 d . .
H79 H 0.1758 0.4924 0.4036 0.032 Uiso 1 1 calc R U
C80 C 0.23387(14) 0.53036(13) 0.31052(10) 0.0234(4) Uani 1 1 d . .
H80 H 0.2356 0.4748 0.2987 0.028 Uiso 1 1 calc R U
C81 C 0.26879(13) 0.60420(12) 0.26246(9) 0.0191(4) Uani 1 1 d . .
C82 C 0.30691(13) 0.59379(12) 0.19845(9) 0.0197(4) Uani 1 1 d . .
H82 H 0.3111 0.5378 0.1871 0.024 Uiso 1 1 calc R U
C83 C 0.33922(12) 0.66562(12) 0.15072(9) 0.0171(4) Uani 1 1 d . .
C84 C 0.37615(13) 0.65434(13) 0.08509(9) 0.0213(4) Uani 1 1 d . .
H84 H 0.3816 0.5982 0.0738 0.026 Uiso 1 1 calc R U
C85 C 0.40346(14) 0.72528(13) 0.03877(9) 0.0240(4) Uani 1 1 d . .
H85 H 0.4277 0.7173 -0.0039 0.029 Uiso 1 1 calc R U
C86 C 0.39528(13) 0.81074(13) 0.05504(9) 0.0209(4) Uani 1 1 d . .
H86 H 0.4136 0.8583 0.0226 0.025 Uiso 1 1 calc R U
C87 C 0.35267(12) 0.91425(12) 0.13114(8) 0.0174(4) Uani 1 1 d . .
C88 C 0.34700(13) 0.99052(13) 0.13785(9) 0.0206(4) Uani 1 1 d . .
C89 C 0.47796(14) 1.14684(14) 0.15614(11) 0.0293(5) Uani 1 1 d . .
H89A H 0.4699 1.1464 0.2015 0.044 Uiso 1 1 calc R U
H89B H 0.5023 1.2023 0.1328 0.044 Uiso 1 1 calc R U
H89C H 0.5188 1.1003 0.1422 0.044 Uiso 1 1 calc R U
C90 C 0.34540(16) 1.19093(14) 0.04476(10) 0.0310(5) Uani 1 1 d . .
H90A H 0.3952 1.1712 0.0129 0.047 Uiso 1 1 calc R U
H90B H 0.3486 1.2534 0.0425 0.047 Uiso 1 1 calc R U
H90C H 0.2898 1.1766 0.0367 0.047 Uiso 1 1 calc R U
C91 C 0.23393(14) 1.16134(14) 0.20852(10) 0.0297(5) Uani 1 1 d . .
H91A H 0.1831 1.1302 0.2057 0.044 Uiso 1 1 calc R U
H91B H 0.2227 1.2235 0.2007 0.044 Uiso 1 1 calc R U
H91C H 0.2433 1.1454 0.2509 0.044 Uiso 1 1 calc R U
C92 C 0.22471(12) 0.78217(13) 0.36824(8) 0.0176(4) Uani 1 1 d . .
C93 C 0.22603(13) 0.85290(13) 0.38435(9) 0.0212(4) Uani 1 1 d . .
C94 C 0.35726(15) 1.02836(15) 0.32712(11) 0.0331(5) Uani 1 1 d . .
H94A H 0.4096 0.9972 0.3356 0.050 Uiso 1 1 calc R U
H94B H 0.3639 1.0901 0.3266 0.050 Uiso 1 1 calc R U
H94C H 0.3509 1.0188 0.2860 0.050 Uiso 1 1 calc R U
C95 C 0.11770(16) 1.04812(15) 0.39361(13) 0.0399(6) Uani 1 1 d . .
H95A H 0.1040 1.0387 0.3546 0.060 Uiso 1 1 calc R U
H95B H 0.1240 1.1099 0.3928 0.060 Uiso 1 1 calc R U
H95C H 0.0697 1.0257 0.4301 0.060 Uiso 1 1 calc R U
C96 C 0.2597(2) 0.97376(17) 0.49498(11) 0.0525(8) Uani 1 1 d . .
H96A H 0.2053 0.9537 0.5266 0.079 Uiso 1 1 calc R U
H96B H 0.2745 1.0308 0.5014 0.079 Uiso 1 1 calc R U
H96C H 0.3080 0.9332 0.4994 0.079 Uiso 1 1 calc R U
C97 C 0.47493(16) 0.46958(16) 0.40672(11) 0.0356(5) Uani 1 1 d . .
H97A H 0.5190 0.4233 0.3995 0.053 Uiso 1 1 calc R U
H97B H 0.4193 0.4455 0.4344 0.053 Uiso 1 1 calc R U
H97C H 0.4962 0.5123 0.4268 0.053 Uiso 1 1 calc R U
C98 C 0.45951(15) 0.51353(15) 0.34226(11) 0.0319(5) Uani 1 1 d . .
H98A H 0.4332 0.4712 0.3241 0.038 Uiso 1 1 calc R U
H98B H 0.4166 0.5616 0.3498 0.038 Uiso 1 1 calc R U
C99 C 0.54526(14) 0.54877(14) 0.29377(10) 0.0278(4) Uani 1 1 d . .
H99A H 0.5705 0.5920 0.3118 0.033 Uiso 1 1 calc R U
H99B H 0.5886 0.5009 0.2876 0.033 Uiso 1 1 calc R U
C100 C 0.53300(14) 0.59053(14) 0.22860(10) 0.0286(5) Uani 1 1 d . .
H10A H 0.4904 0.6391 0.2346 0.034 Uiso 1 1 calc R U
H10B H 0.5071 0.5476 0.2107 0.034 Uiso 1 1 calc R U
C101 C 0.61961(16) 0.62418(16) 0.18053(11) 0.0327(5) Uani 1 1 d . .
H10C H 0.6624 0.5757 0.1749 0.039 Uiso 1 1 calc R U
H10D H 0.6451 0.6676 0.1982 0.039 Uiso 1 1 calc R U
C102 C 0.60750(18) 0.66505(17) 0.11497(12) 0.0422(6) Uani 1 1 d . .
H10E H 0.6644 0.6862 0.0874 0.063 Uiso 1 1 calc R U
H10F H 0.5652 0.7131 0.1200 0.063 Uiso 1 1 calc R U
H10G H 0.5852 0.6217 0.0961 0.063 Uiso 1 1 calc R U

loop_
_atom_site_aniso_label
_atom_site_aniso_U_11
_atom_site_aniso_U_22
_atom_site_aniso_U_33
_atom_site_aniso_U_23
_atom_site_aniso_U_13
_atom_site_aniso_U_12
Sn1 0.01792(6) 0.02592(7) 0.01870(6) -0.00059(5) -0.00732(5) -0.00157(5)
Sn2 0.01199(6) 0.02085(6) 0.01803(6) -0.00309(5) -0.00323(4) 0.00029(5)
Sn3 0.02026(6) 0.01369(6) 0.01967(6) -0.00078(5) -0.00773(5) -0.00099(5)
Sn4 0.02024(6) 0.01710(6) 0.01548(5) -0.00436(5) -0.00368(4) -0.00177(5)
Sn5 0.02204(6) 0.01847(6) 0.01497(5) 0.00093(5) -0.00450(5) -0.00068(5)
Sn6 0.01287(6) 0.02091(6) 0.01480(5) -0.00022(5) -0.00220(4) -0.00153(5)
Sn7 0.01921(6) 0.01362(6) 0.01945(6) -0.00294(5) -0.00444(5) -0.00056(5)
Sn8 0.02958(7) 0.01980(7) 0.01771(6) -0.00495(5) -0.00501(5) -0.00402(6)
C1 0.0182(9) 0.0145(9) 0.0213(8) -0.0078(7) -0.0064(7) 0.0013(7)
C2 0.0134(8) 0.0146(8) 0.0200(8) -0.0066(7) -0.0044(6) 0.0009(7)
C3 0.0119(8) 0.0138(8) 0.0195(8) -0.0064(7) -0.0061(6) 0.0023(7)
C4 0.0137(8) 0.0132(8) 0.0220(8) -0.0072(7) -0.0066(7) 0.0008(7)
C5 0.0146(8) 0.0148(8) 0.0212(8) -0.0073(7) -0.0051(7) 0.0014(7)
C6 0.0197(9) 0.0215(10) 0.0211(9) -0.0045(7) -0.0037(7) -0.0008(8)
C7 0.0266(10) 0.0233(10) 0.0222(9) -0.0037(8) -0.0107(8) 0.0018(8)
C8 0.0190(9) 0.0247(10) 0.0270(9) -0.0047(8) -0.0129(8) 0.0026(8)
C9 0.0166(9) 0.0158(9) 0.0218(8) -0.0060(7) -0.0082(7) 0.0019(7)
C10 0.0113(8) 0.0229(10) 0.0277(9) -0.0076(8) -0.0083(7) 0.0012(7)
C11 0.0129(8) 0.0196(9) 0.0236(9) -0.0075(7) -0.0052(7) 0.0019(7)
C12 0.0122(9) 0.0330(12) 0.0313(10) -0.0071(9) -0.0033(7) 0.0003(8)
C13 0.0167(9) 0.0369(12) 0.0269(10) -0.0043(9) 0.0015(8) -0.0023(9)
C14 0.0215(10) 0.0261(10) 0.0192(9) -0.0050(8) -0.0016(7) -0.0008(8)
C15 0.0227(9) 0.0135(8) 0.0185(8) -0.0059(7) -0.0047(7) -0.0006(7)
C16 0.0241(10) 0.0201(10) 0.0226(9) -0.0058(7) -0.0091(7) -0.0005(8)
C17 0.0312(12) 0.0390(13) 0.0241(10) 0.0071(9) -0.0079(9) 0.0025(10)
C18 0.0286(11) 0.0425(13) 0.0221(10) -0.0014(9) -0.0023(8) -0.0029(10)
C19 0.0280(12) 0.0411(14) 0.0518(14) -0.0177(11) -0.0160(10) -0.0044(11)
C20 0.0178(9) 0.0177(9) 0.0173(8) -0.0043(7) -0.0023(7) -0.0013(7)
C21 0.0172(9) 0.0210(9) 0.0219(9) -0.0051(7) -0.0026(7) -0.0004(8)
C22 0.0212(10) 0.0265(11) 0.0356(11) -0.0109(9) -0.0076(8) 0.0048(8)
C23 0.0192(10) 0.0396(13) 0.0287(10) 0.0091(9) -0.0036(8) 0.0004(9)
C24 0.0245(11) 0.0392(13) 0.0284(10) -0.0132(9) -0.0097(8) 0.0029(10)
C25 0.0120(8) 0.0150(8) 0.0186(8) -0.0021(7) -0.0020(6) 0.0007(7)
C26 0.0122(8) 0.0141(8) 0.0176(8) -0.0021(6) -0.0052(6) 0.0011(7)
C27 0.0122(8) 0.0112(8) 0.0177(8) -0.0036(6) -0.0050(6) 0.0003(6)
C28 0.0141(8) 0.0141(8) 0.0186(8) -0.0021(7) -0.0059(6) 0.0004(7)
C29 0.0173(9) 0.0145(8) 0.0192(8) -0.0017(7) -0.0062(7) -0.0007(7)
C30 0.0251(10) 0.0195(9) 0.0195(9) 0.0024(7) -0.0050(7) -0.0028(8)
C31 0.0328(11) 0.0168(10) 0.0266(10) 0.0044(8) -0.0051(8) -0.0051(9)
C32 0.0281(10) 0.0112(9) 0.0301(10) -0.0019(7) -0.0080(8) -0.0025(8)
C33 0.0188(9) 0.0134(8) 0.0236(9) -0.0013(7) -0.0072(7) -0.0004(7)
C34 0.0213(9) 0.0113(8) 0.0253(9) -0.0066(7) -0.0055(7) 0.0011(7)
C35 0.0162(8) 0.0154(9) 0.0205(8) -0.0054(7) -0.0043(7) 0.0012(7)
C36 0.0217(9) 0.0202(10) 0.0222(9) -0.0091(7) -0.0020(7) 0.0028(8)
C37 0.0265(10) 0.0287(11) 0.0171(8) -0.0084(8) 0.0007(7) 0.0024(9)
C38 0.0227(10) 0.0215(10) 0.0192(9) -0.0002(7) 0.0005(7) -0.0002(8)
C39 0.0120(8) 0.0174(9) 0.0155(8) 0.0015(7) -0.0036(6) 0.0010(7)
C40 0.0156(8) 0.0179(9) 0.0198(8) 0.0021(7) -0.0054(7) -0.0006(7)
C41 0.0417(13) 0.0292(12) 0.0292(11) -0.0061(9) -0.0206(9) 0.0056(10)
C42 0.0295(11) 0.0263(11) 0.0336(11) 0.0008(9) -0.0049(9) -0.0102(9)
C43 0.0269(10) 0.0179(9) 0.0277(10) -0.0034(8) -0.0114(8) 0.0031(8)
C44 0.0160(8) 0.0191(9) 0.0137(7) 0.0011(7) -0.0048(6) -0.0023(7)
C45 0.0204(9) 0.0215(10) 0.0170(8) -0.0009(7) -0.0055(7) -0.0009(8)
C46 0.0267(11) 0.0283(11) 0.0295(10) -0.0044(9) -0.0103(8) -0.0058(9)
C47 0.0421(13) 0.0209(10) 0.0309(11) 0.0005(8) -0.0171(9) -0.0015(10)
C48 0.0258(11) 0.0487(14) 0.0252(10) -0.0162(10) 0.0005(8) -0.0027(10)
C49 0.0190(9) 0.0205(9) 0.0190(8) -0.0076(7) -0.0012(7) -0.0046(8)
C50 0.0139(8) 0.0197(9) 0.0186(8) -0.0077(7) -0.0010(6) -0.0030(7)
C51 0.0118(8) 0.0165(9) 0.0198(8) -0.0062(7) -0.0040(6) -0.0020(7)
C52 0.0135(8) 0.0134(8) 0.0207(8) -0.0065(7) -0.0041(6) -0.0004(7)
C53 0.0167(8) 0.0131(8) 0.0187(8) -0.0040(7) -0.0036(7) -0.0020(7)
C54 0.0225(10) 0.0208(10) 0.0208(9) -0.0006(7) -0.0047(7) -0.0027(8)
C55 0.0302(11) 0.0211(10) 0.0244(9) -0.0004(8) -0.0137(8) -0.0017(9)
C56 0.0226(10) 0.0237(10) 0.0290(10) -0.0061(8) -0.0145(8) 0.0004(8)
C57 0.0172(9) 0.0200(9) 0.0246(9) -0.0081(7) -0.0078(7) 0.0001(7)
C58 0.0129(9) 0.0320(11) 0.0303(10) -0.0111(9) -0.0073(7) -0.0010(8)
C59 0.0124(8) 0.0294(11) 0.0264(9) -0.0099(8) -0.0024(7) -0.0044(8)
C60 0.0141(9) 0.0497(14) 0.0323(11) -0.0126(10) -0.0004(8) -0.0088(10)
C61 0.0216(10) 0.0517(15) 0.0275(10) -0.0113(10) 0.0062(8) -0.0152(11)
C62 0.0274(11) 0.0360(12) 0.0191(9) -0.0075(8) 0.0023(8) -0.0119(10)
C63 0.0243(10) 0.0164(9) 0.0121(7) -0.0034(7) 0.0011(7) -0.0057(8)
C64 0.0258(10) 0.0177(9) 0.0160(8) -0.0022(7) -0.0018(7) -0.0043(8)
C65 0.0449(13) 0.0267(11) 0.0199(9) 0.0040(8) -0.0079(9) 0.0026(10)
C66 0.0271(11) 0.0318(11) 0.0193(9) -0.0024(8) -0.0019(8) -0.0023(9)
C67 0.0266(11) 0.0264(11) 0.0320(11) -0.0039(9) -0.0135(8) -0.0012(9)
C68 0.0172(8) 0.0130(8) 0.0140(7) -0.0010(6) 0.0008(6) -0.0014(7)
C69 0.0170(9) 0.0176(9) 0.0174(8) 0.0001(7) -0.0006(7) -0.0026(7)
C70 0.0200(10) 0.0293(11) 0.0291(10) -0.0081(8) -0.0083(8) 0.0038(8)
C71 0.0261(11) 0.0392(13) 0.0233(10) 0.0079(9) -0.0042(8) -0.0125(10)
C72 0.0289(11) 0.0327(12) 0.0216(9) -0.0057(8) -0.0084(8) -0.0041(9)
C73 0.0146(8) 0.0156(9) 0.0193(8) -0.0033(7) -0.0059(6) -0.0007(7)
C74 0.0127(8) 0.0131(8) 0.0207(8) -0.0041(7) -0.0063(6) 0.0002(7)
C75 0.0117(8) 0.0142(8) 0.0205(8) -0.0052(7) -0.0059(6) 0.0009(7)
C76 0.0126(8) 0.0172(9) 0.0194(8) -0.0041(7) -0.0056(6) -0.0003(7)
C77 0.0132(8) 0.0193(9) 0.0202(8) -0.0039(7) -0.0044(6) -0.0003(7)
C78 0.0210(9) 0.0252(10) 0.0195(9) -0.0003(8) -0.0037(7) -0.0028(8)
C79 0.0290(11) 0.0208(10) 0.0274(10) 0.0031(8) -0.0050(8) -0.0072(9)
C80 0.0259(10) 0.0127(9) 0.0310(10) -0.0015(8) -0.0071(8) -0.0025(8)
C81 0.0181(9) 0.0162(9) 0.0231(9) -0.0028(7) -0.0056(7) -0.0003(7)
C82 0.0218(9) 0.0122(8) 0.0269(9) -0.0055(7) -0.0079(7) 0.0004(7)
C83 0.0151(8) 0.0160(9) 0.0217(8) -0.0057(7) -0.0061(7) 0.0017(7)
C84 0.0229(10) 0.0191(9) 0.0243(9) -0.0102(8) -0.0066(7) 0.0009(8)
C85 0.0272(10) 0.0259(10) 0.0193(9) -0.0085(8) -0.0042(7) 0.0015(9)
C86 0.0223(10) 0.0203(10) 0.0199(8) -0.0018(7) -0.0056(7) -0.0017(8)
C87 0.0142(8) 0.0202(9) 0.0177(8) -0.0003(7) -0.0053(6) -0.0023(7)
C88 0.0197(9) 0.0185(9) 0.0231(9) -0.0026(7) -0.0050(7) -0.0022(8)
C89 0.0238(10) 0.0244(11) 0.0423(12) -0.0087(9) -0.0110(9) 0.0003(9)
C90 0.0438(13) 0.0252(11) 0.0240(10) -0.0021(8) -0.0100(9) 0.0013(10)
C91 0.0285(11) 0.0276(11) 0.0307(11) -0.0092(9) -0.0016(9) 0.0025(9)
C92 0.0126(8) 0.0238(10) 0.0154(8) -0.0016(7) -0.0024(6) -0.0008(7)
C93 0.0199(9) 0.0248(10) 0.0192(8) -0.0036(7) -0.0048(7) -0.0019(8)
C94 0.0313(12) 0.0300(12) 0.0339(11) 0.0004(9) -0.0033(9) -0.0064(10)
C95 0.0324(13) 0.0239(12) 0.0593(16) -0.0104(11) -0.0026(11) 0.0016(10)
C96 0.097(2) 0.0392(15) 0.0275(12) -0.0023(10) -0.0243(13) -0.0242(16)
C97 0.0366(13) 0.0332(13) 0.0350(12) -0.0076(10) -0.0050(10) 0.0033(10)
C98 0.0282(11) 0.0256(11) 0.0430(12) -0.0077(10) -0.0100(10) 0.0019(9)
C99 0.0243(10) 0.0267(11) 0.0348(11) -0.0075(9) -0.0110(9) 0.0035(9)
C100 0.0247(11) 0.0236(11) 0.0415(12) -0.0063(9) -0.0150(9) 0.0024(9)
C101 0.0333(12) 0.0314(12) 0.0366(12) -0.0032(10) -0.0163(10) 0.0015(10)
C102 0.0471(15) 0.0388(14) 0.0421(13) 0.0046(11) -0.0198(12) -0.0049(12)

loop_
_atom_type_symbol
_atom_type_description
_atom_type_scat_dispersion_real
_atom_type_scat_dispersion_imag
_atom_type_scat_source
C C 0.0033 0.0016 'International Tables Vol C Tables 4.2.6.8 and 6.1.1.4'
H H 0.0000 0.0000 'International Tables Vol C Tables 4.2.6.8 and 6.1.1.4'
Sn Sn -0.6537 1.4246 'International Tables Vol C Tables 4.2.6.8 and 6.1.1.4'

loop_
_exptl_crystal_face_index_h
_exptl_crystal_face_index_k
_exptl_crystal_face_index_l
_exptl_crystal_face_perp_dist
_exptl_oxdiff_crystal_face_indexfrac_h
_exptl_oxdiff_crystal_face_indexfrac_k
_exptl_oxdiff_crystal_face_indexfrac_l
_exptl_oxdiff_crystal_face_x
_exptl_oxdiff_crystal_face_y
_exptl_oxdiff_crystal_face_z
21 -2 3 0.0816 21.0001 -1.9999 3.0009 -0.9161 0.0351 -0.3726
-21 2 -3 0.0816 -21.0001 1.9999 -3.0009 0.9161 -0.0351 0.3726
1 -22 -4 0.0728 0.9998 -21.9999 -4.0003 -0.5529 0.0262 0.8534
-1 22 4 0.0728 -0.9998 21.9999 4.0003 0.5529 -0.0262 -0.8534
-2 1 -30 0.0279 -1.9999 1.0000 -30.0003 0.0224 1.0110 -0.0914
2 -1 30 0.0279 1.9999 -1.0000 30.0003 -0.0224 -1.0110 0.0914

loop_
_geom_angle_atom_site_label_1
_geom_angle_atom_site_label_2
_geom_angle_atom_site_label_3
_geom_angle
C16 Sn1 C17 107.76(8)
C16 Sn1 C18 104.10(8)
C16 Sn1 C19 105.96(9)
C17 Sn1 C18 109.79(9)
C19 Sn1 C17 112.68(9)
C19 Sn1 C18 115.81(9)
C21 Sn2 C22 103.80(8)
C21 Sn2 C23 107.15(8)
C21 Sn2 C24 106.33(8)
C22 Sn2 C23 111.59(9)
C24 Sn2 C22 117.65(9)
C24 Sn2 C23 109.54(9)
C40 Sn3 C41 105.33(8)
C40 Sn3 C42 107.41(8)
C40 Sn3 C43 104.59(7)
C41 Sn3 C42 108.91(9)
C43 Sn3 C41 115.92(9)
C43 Sn3 C42 113.90(8)
C45 Sn4 C46 105.73(8)
C45 Sn4 C47 103.09(8)
C45 Sn4 C48 108.99(8)
C46 Sn4 C48 110.94(8)
C47 Sn4 C46 117.43(8)
C47 Sn4 C48 110.02(10)
C64 Sn5 C65 107.10(8)
C64 Sn5 C66 103.87(8)
C64 Sn5 C67 106.81(8)
C66 Sn5 C65 111.96(9)
C67 Sn5 C65 111.96(8)
C67 Sn5 C66 114.41(8)
C69 Sn6 C70 104.28(7)
C69 Sn6 C71 104.20(8)
C69 Sn6 C72 108.20(8)
C70 Sn6 C71 112.01(9)
C72 Sn6 C70 117.36(8)
C72 Sn6 C71 109.74(8)
C88 Sn7 C89 104.18(8)
C88 Sn7 C90 106.76(8)
C88 Sn7 C91 107.13(8)
C89 Sn7 C91 116.60(9)
C90 Sn7 C89 111.68(9)
C90 Sn7 C91 109.78(9)
C93 Sn8 C94 103.51(8)
C93 Sn8 C95 105.42(8)
C93 Sn8 C96 107.97(9)
C95 Sn8 C94 115.21(9)
C96 Sn8 C94 112.21(11)
C96 Sn8 C95 111.69(12)
C14 C1 C2 119.33(17)
C14 C1 C15 120.56(17)
C15 C1 C2 120.10(15)
C3 C2 C1 122.08(16)
C3 C2 C11 119.36(16)
C11 C2 C1 118.56(15)
C2 C3 H3 119.5
C4 C3 C2 121.04(16)
C4 C3 H3 119.5
C3 C4 C5 122.35(16)
C3 C4 C9 119.54(15)
C9 C4 C5 118.11(15)
C6 C5 C4 119.63(17)
C6 C5 C20 119.21(16)
C20 C5 C4 121.16(16)
C5 C6 H6 119.2
C5 C6 C7 121.69(17)
C7 C6 H6 119.2
C6 C7 H7 119.8
C8 C7 C6 120.39(17)
C8 C7 H7 119.8
C7 C8 H8 119.8
C7 C8 C9 120.39(18)
C9 C8 H8 119.8
C4 C9 C8 119.74(16)
C10 C9 C4 119.10(16)
C10 C9 C8 121.16(17)
C9 C10 H10 119.2
C11 C10 C9 121.54(17)
C11 C10 H10 119.2
C2 C11 C12 119.27(17)
C10 C11 C2 119.38(16)
C10 C11 C12 121.34(17)
C11 C12 H12 119.6
C13 C12 C11 120.71(18)
C13 C12 H12 119.6
C12 C13 H13 119.7
C12 C13 C14 120.68(17)
C14 C13 H13 119.7
C1 C14 C13 121.45(18)
C1 C14 H14 119.3
C13 C14 H14 119.3
C16 C15 C1 177.5(2)
C15 C16 Sn1 171.52(17)
Sn1 C17 H17A 109.5
Sn1 C17 H17B 109.5
Sn1 C17 H17C 109.5
H17A C17 H17B 109.5
H17A C17 H17C 109.5
H17B C17 H17C 109.5
Sn1 C18 H18A 109.5
Sn1 C18 H18B 109.5
Sn1 C18 H18C 109.5
H18A C18 H18B 109.5
H18A C18 H18C 109.5
H18B C18 H18C 109.5
Sn1 C19 H19A 109.5
Sn1 C19 H19B 109.5
Sn1 C19 H19C 109.5
H19A C19 H19B 109.5
H19A C19 H19C 109.5
H19B C19 H19C 109.5
C21 C20 C5 176.00(19)
C20 C21 Sn2 174.66(16)
Sn2 C22 H22A 109.5
Sn2 C22 H22B 109.5
Sn2 C22 H22C 109.5
H22A C22 H22B 109.5
H22A C22 H22C 109.5
H22B C22 H22C 109.5
Sn2 C23 H23A 109.5
Sn2 C23 H23B 109.5
Sn2 C23 H23C 109.5
H23A C23 H23B 109.5
H23A C23 H23C 109.5
H23B C23 H23C 109.5
Sn2 C24 H24A 109.5
Sn2 C24 H24B 109.5
Sn2 C24 H24C 109.5
H24A C24 H24B 109.5
H24A C24 H24C 109.5
H24B C24 H24C 109.5
C38 C25 C26 119.34(17)
C38 C25 C39 119.50(15)
C39 C25 C26 121.15(16)
C27 C26 C25 122.26(16)
C27 C26 C35 119.53(15)
C35 C26 C25 118.17(16)
C26 C27 H27 119.4
C26 C27 C28 121.12(16)
C28 C27 H27 119.4
C27 C28 C29 122.08(17)
C27 C28 C33 119.41(16)
C33 C28 C29 118.50(15)
C30 C29 C28 119.55(17)
C30 C29 C44 120.74(17)
C44 C29 C28 119.70(15)
C29 C30 H30 119.4
C29 C30 C31 121.12(18)
C31 C30 H30 119.4
C30 C31 H31 119.6
C32 C31 C30 120.79(17)
C32 C31 H31 119.6
C31 C32 H32 119.7
C31 C32 C33 120.57(18)
C33 C32 H32 119.7
C28 C33 C32 119.46(17)
C34 C33 C28 119.45(15)
C34 C33 C32 121.08(18)
C33 C34 H34 119.3
C33 C34 C35 121.42(17)
C35 C34 H34 119.3
C26 C35 C36 119.85(16)
C34 C35 C26 119.05(16)
C34 C35 C36 121.06(17)
C35 C36 H36 119.9
C37 C36 C35 120.11(18)
C37 C36 H36 119.9
C36 C37 H37 119.7
C36 C37 C38 120.69(18)
C38 C37 H37 119.7
C25 C38 C37 121.74(17)
C25 C38 H38 119.1
C37 C38 H38 119.1
C40 C39 C25 174.87(19)
C39 C40 Sn3 176.32(16)
Sn3 C41 H41A 109.5
Sn3 C41 H41B 109.5
Sn3 C41 H41C 109.5
H41A C41 H41B 109.5
H41A C41 H41C 109.5
H41B C41 H41C 109.5
Sn3 C42 H42A 109.5
Sn3 C42 H42B 109.5
Sn3 C42 H42C 109.5
H42A C42 H42B 109.5
H42A C42 H42C 109.5
H42B C42 H42C 109.5
Sn3 C43 H43A 109.5
Sn3 C43 H43B 109.5
Sn3 C43 H43C 109.5
H43A C43 H43B 109.5
H43A C43 H43C 109.5
H43B C43 H43C 109.5
C45 C44 C29 179.6(2)
C44 C45 Sn4 175.26(15)
Sn4 C46 H46A 109.5
Sn4 C46 H46B 109.5
Sn4 C46 H46C 109.5
H46A C46 H46B 109.5
H46A C46 H46C 109.5
H46B C46 H46C 109.5
Sn4 C47 H47A 109.5
Sn4 C47 H47B 109.5
Sn4 C47 H47C 109.5
H47A C47 H47B 109.5
H47A C47 H47C 109.5
H47B C47 H47C 109.5
Sn4 C48 H48A 109.5
Sn4 C48 H48B 109.5
Sn4 C48 H48C 109.5
H48A C48 H48B 109.5
H48A C48 H48C 109.5
H48B C48 H48C 109.5
C62 C49 C50 119.11(18)
C62 C49 C63 120.92(17)
C63 C49 C50 119.96(15)
C51 C50 C49 122.04(17)
C51 C50 C59 118.96(16)
C59 C50 C49 118.98(15)
C50 C51 H51 119.4
C52 C51 C50 121.13(17)
C52 C51 H51 119.4
C51 C52 C53 122.00(16)
C51 C52 C57 119.72(15)
C57 C52 C53 118.28(16)
C54 C53 C52 119.43(17)
C54 C53 C68 119.77(16)
C68 C53 C52 120.79(15)
C53 C54 H54 119.2
C53 C54 C55 121.54(17)
C55 C54 H54 119.2
C54 C55 H55 119.6
C56 C55 C54 120.75(17)
C56 C55 H55 119.6
C55 C56 H56 119.9
C55 C56 C57 120.26(18)
C57 C56 H56 119.9
C52 C57 C56 119.71(16)
C58 C57 C52 118.98(17)
C58 C57 C56 121.31(18)
C57 C58 H58 119.3
C59 C58 C57 121.40(18)
C59 C58 H58 119.3
C58 C59 C50 119.74(16)
C58 C59 C60 121.22(18)
C60 C59 C50 119.03(18)
C59 C60 H60 119.8
C61 C60 C59 120.5(2)
C61 C60 H60 119.8
C60 C61 H61 119.4
C60 C61 C62 121.25(18)
C62 C61 H61 119.4
C49 C62 C61 121.10(19)
C49 C62 H62 119.5
C61 C62 H62 119.5
C64 C63 C49 177.5(2)
C63 C64 Sn5 170.32(16)
Sn5 C65 H65A 109.5
Sn5 C65 H65B 109.5
Sn5 C65 H65C 109.5
H65A C65 H65B 109.5
H65A C65 H65C 109.5
H65B C65 H65C 109.5
Sn5 C66 H66A 109.5
Sn5 C66 H66B 109.5
Sn5 C66 H66C 109.5
H66A C66 H66B 109.5
H66A C66 H66C 109.5
H66B C66 H66C 109.5
Sn5 C67 H67A 109.5
Sn5 C67 H67B 109.5
Sn5 C67 H67C 109.5
H67A C67 H67B 109.5
H67A C67 H67C 109.5
H67B C67 H67C 109.5
C69 C68 C53 177.04(18)
C68 C69 Sn6 170.23(15)
Sn6 C70 H70A 109.5
Sn6 C70 H70B 109.5
Sn6 C70 H70C 109.5
H70A C70 H70B 109.5
H70A C70 H70C 109.5
H70B C70 H70C 109.5
Sn6 C71 H71A 109.5
Sn6 C71 H71B 109.5
Sn6 C71 H71C 109.5
H71A C71 H71B 109.5
H71A C71 H71C 109.5
H71B C71 H71C 109.5
Sn6 C72 H72A 109.5
Sn6 C72 H72B 109.5
Sn6 C72 H72C 109.5
H72A C72 H72B 109.5
H72A C72 H72C 109.5
H72B C72 H72C 109.5
C86 C73 C74 119.32(17)
C86 C73 C87 119.15(16)
C87 C73 C74 121.51(16)
C75 C74 C73 122.43(17)
C75 C74 C83 119.57(15)
C83 C74 C73 117.98(16)
C74 C75 H75 119.5
C74 C75 C76 121.06(17)
C76 C75 H75 119.5
C75 C76 C77 122.32(17)
C75 C76 C81 119.21(17)
C81 C76 C77 118.47(15)
C78 C77 C76 119.44(18)
C78 C77 C92 120.80(17)
C92 C77 C76 119.75(15)
C77 C78 H78 119.3
C77 C78 C79 121.47(18)
C79 C78 H78 119.3
C78 C79 H79 119.7
C80 C79 C78 120.60(17)
C80 C79 H79 119.7
C79 C80 H80 119.7
C79 C80 C81 120.62(19)
C81 C80 H80 119.7
C76 C81 C80 119.39(17)
C82 C81 C76 119.64(16)
C82 C81 C80 120.97(18)
C81 C82 H82 119.2
C81 C82 C83 121.58(18)
C83 C82 H82 119.2
C82 C83 C74 118.88(17)
C82 C83 C84 121.02(18)
C84 C83 C74 120.07(16)
C83 C84 H84 119.8
C85 C84 C83 120.33(18)
C85 C84 H84 119.8
C84 C85 H85 119.7
C84 C85 C86 120.54(18)
C86 C85 H85 119.7
C73 C86 C85 121.73(17)
C73 C86 H86 119.1
C85 C86 H86 119.1
C88 C87 C73 175.48(19)
C87 C88 Sn7 172.34(16)
Sn7 C89 H89A 109.5
Sn7 C89 H89B 109.5
Sn7 C89 H89C 109.5
H89A C89 H89B 109.5
H89A C89 H89C 109.5
H89B C89 H89C 109.5
Sn7 C90 H90A 109.5
Sn7 C90 H90B 109.5
Sn7 C90 H90C 109.5
H90A C90 H90B 109.5
H90A C90 H90C 109.5
H90B C90 H90C 109.5
Sn7 C91 H91A 109.5
Sn7 C91 H91B 109.5
Sn7 C91 H91C 109.5
H91A C91 H91B 109.5
H91A C91 H91C 109.5
H91B C91 H91C 109.5
C93 C92 C77 177.7(2)
C92 C93 Sn8 172.55(16)
Sn8 C94 H94A 109.5
Sn8 C94 H94B 109.5
Sn8 C94 H94C 109.5
H94A C94 H94B 109.5
H94A C94 H94C 109.5
H94B C94 H94C 109.5
Sn8 C95 H95A 109.5
Sn8 C95 H95B 109.5
Sn8 C95 H95C 109.5
H95A C95 H95B 109.5
H95A C95 H95C 109.5
H95B C95 H95C 109.5
Sn8 C96 H96A 109.5
Sn8 C96 H96B 109.5
Sn8 C96 H96C 109.5
H96A C96 H96B 109.5
H96A C96 H96C 109.5
H96B C96 H96C 109.5
H97A C97 H97B 109.5
H97A C97 H97C 109.5
H97B C97 H97C 109.5
C98 C97 H97A 109.5
C98 C97 H97B 109.5
C98 C97 H97C 109.5
C97 C98 H98A 108.9
C97 C98 H98B 108.9
H98A C98 H98B 107.8
C99 C98 C97 113.15(19)
C99 C98 H98A 108.9
C99 C98 H98B 108.9
C98 C99 H99A 108.6
C98 C99 H99B 108.6
H99A C99 H99B 107.6
C100 C99 C98 114.63(18)
C100 C99 H99A 108.6
C100 C99 H99B 108.6
C99 C100 H10A 108.8
C99 C100 H10B 108.8
C99 C100 C101 113.86(18)
H10A C100 H10B 107.7
C101 C100 H10A 108.8
C101 C100 H10B 108.8
C100 C101 H10C 108.8
C100 C101 H10D 108.8
C100 C101 C102 113.86(19)
H10C C101 H10D 107.7
C102 C101 H10C 108.8
C102 C101 H10D 108.8
C101 C102 H10E 109.5
C101 C102 H10F 109.5
C101 C102 H10G 109.5
H10E C102 H10F 109.5
H10E C102 H10G 109.5
H10F C102 H10G 109.5

loop_
_geom_bond_atom_site_label_1
_geom_bond_atom_site_label_2
_geom_bond_distance
Sn1 C16 2.114(2)
Sn1 C17 2.127(2)
Sn1 C18 2.129(2)
Sn1 C19 2.127(2)
Sn2 C21 2.1177(19)
Sn2 C22 2.132(2)
Sn2 C23 2.1328(18)
Sn2 C24 2.129(2)
Sn3 C40 2.1193(19)
Sn3 C41 2.1335(19)
Sn3 C42 2.1356(19)
Sn3 C43 2.131(2)
Sn4 C45 2.105(2)
Sn4 C46 2.132(2)
Sn4 C47 2.1273(19)
Sn4 C48 2.132(2)
Sn5 C64 2.117(2)
Sn5 C65 2.1318(19)
Sn5 C66 2.131(2)
Sn5 C67 2.131(2)
Sn6 C69 2.1164(18)
Sn6 C70 2.134(2)
Sn6 C71 2.1366(18)
Sn6 C72 2.1288(19)
Sn7 C88 2.1233(19)
Sn7 C89 2.132(2)
Sn7 C90 2.1264(19)
Sn7 C91 2.132(2)
Sn8 C93 2.107(2)
Sn8 C94 2.134(2)
Sn8 C95 2.129(3)
Sn8 C96 2.127(2)
C1 C2 1.448(2)
C1 C14 1.381(2)
C1 C15 1.431(3)
C2 C3 1.400(2)
C2 C11 1.430(2)
C3 H3 0.9300
C3 C4 1.398(2)
C4 C5 1.448(2)
C4 C9 1.432(2)
C5 C6 1.374(2)
C5 C20 1.433(3)
C6 H6 0.9300
C6 C7 1.415(3)
C7 H7 0.9300
C7 C8 1.362(3)
C8 H8 0.9300
C8 C9 1.434(2)
C9 C10 1.396(2)
C10 H10 0.9300
C10 C11 1.393(3)
C11 C12 1.432(2)
C12 H12 0.9300
C12 C13 1.359(3)
C13 H13 0.9300
C13 C14 1.408(3)
C14 H14 0.9300
C15 C16 1.203(3)
C17 H17A 0.9600
C17 H17B 0.9600
C17 H17C 0.9600
C18 H18A 0.9600
C18 H18B 0.9600
C18 H18C 0.9600
C19 H19A 0.9600
C19 H19B 0.9600
C19 H19C 0.9600
C20 C21 1.210(3)
C22 H22A 0.9600
C22 H22B 0.9600
C22 H22C 0.9600
C23 H23A 0.9600
C23 H23B 0.9600
C23 H23C 0.9600
C24 H24A 0.9600
C24 H24B 0.9600
C24 H24C 0.9600
C25 C26 1.447(2)
C25 C38 1.374(2)
C25 C39 1.436(3)
C26 C27 1.396(2)
C26 C35 1.428(3)
C27 H27 0.9300
C27 C28 1.399(2)
C28 C29 1.446(2)
C28 C33 1.424(3)
C29 C30 1.380(2)
C29 C44 1.438(3)
C30 H30 0.9300
C30 C31 1.412(3)
C31 H31 0.9300
C31 C32 1.356(3)
C32 H32 0.9300
C32 C33 1.432(2)
C33 C34 1.393(3)
C34 H34 0.9300
C34 C35 1.400(2)
C35 C36 1.428(2)
C36 H36 0.9300
C36 C37 1.362(3)
C37 H37 0.9300
C37 C38 1.405(3)
C38 H38 0.9300
C39 C40 1.207(3)
C41 H41A 0.9600
C41 H41B 0.9600
C41 H41C 0.9600
C42 H42A 0.9600
C42 H42B 0.9600
C42 H42C 0.9600
C43 H43A 0.9600
C43 H43B 0.9600
C43 H43C 0.9600
C44 C45 1.200(3)
C46 H46A 0.9600
C46 H46B 0.9600
C46 H46C 0.9600
C47 H47A 0.9600
C47 H47B 0.9600
C47 H47C 0.9600
C48 H48A 0.9600
C48 H48B 0.9600
C48 H48C 0.9600
C49 C50 1.449(2)
C49 C62 1.378(2)
C49 C63 1.427(3)
C50 C51 1.401(2)
C50 C59 1.428(3)
C51 H51 0.9300
C51 C52 1.398(2)
C52 C53 1.445(2)
C52 C57 1.430(2)
C53 C54 1.377(2)
C53 C68 1.431(3)
C54 H54 0.9300
C54 C55 1.409(3)
C55 H55 0.9300
C55 C56 1.358(3)
C56 H56 0.9300
C56 C57 1.431(3)
C57 C58 1.395(3)
C58 H58 0.9300
C58 C59 1.395(3)
C59 C60 1.428(2)
C60 H60 0.9300
C60 C61 1.358(3)
C61 H61 0.9300
C61 C62 1.408(3)
C62 H62 0.9300
C63 C64 1.208(3)
C65 H65A 0.9600
C65 H65B 0.9600
C65 H65C 0.9600
C66 H66A 0.9600
C66 H66B 0.9600
C66 H66C 0.9600
C67 H67A 0.9600
C67 H67B 0.9600
C67 H67C 0.9600
C68 C69 1.205(3)
C70 H70A 0.9600
C70 H70B 0.9600
C70 H70C 0.9600
C71 H71A 0.9600
C71 H71B 0.9600
C71 H71C 0.9600
C72 H72A 0.9600
C72 H72B 0.9600
C72 H72C 0.9600
C73 C74 1.451(2)
C73 C86 1.377(3)
C73 C87 1.435(3)
C74 C75 1.399(2)
C74 C83 1.430(3)
C75 H75 0.9300
C75 C76 1.404(2)
C76 C77 1.447(2)
C76 C81 1.424(3)
C77 C78 1.377(2)
C77 C92 1.435(3)
C78 H78 0.9300
C78 C79 1.409(3)
C79 H79 0.9300
C79 C80 1.355(3)
C80 H80 0.9300
C80 C81 1.435(2)
C81 C82 1.391(3)
C82 H82 0.9300
C82 C83 1.401(2)
C83 C84 1.424(3)
C84 H84 0.9300
C84 C85 1.362(3)
C85 H85 0.9300
C85 C86 1.409(3)
C86 H86 0.9300
C87 C88 1.204(3)
C89 H89A 0.9600
C89 H89B 0.9600
C89 H89C 0.9600
C90 H90A 0.9600
C90 H90B 0.9600
C90 H90C 0.9600
C91 H91A 0.9600
C91 H91B 0.9600
C91 H91C 0.9600
C92 C93 1.200(3)
C94 H94A 0.9600
C94 H94B 0.9600
C94 H94C 0.9600
C95 H95A 0.9600
C95 H95B 0.9600
C95 H95C 0.9600
C96 H96A 0.9600
C96 H96B 0.9600
C96 H96C 0.9600
C97 H97A 0.9600
C97 H97B 0.9600
C97 H97C 0.9600
C97 C98 1.526(3)
C98 H98A 0.9700
C98 H98B 0.9700
C98 C99 1.516(3)
C99 H99A 0.9700
C99 H99B 0.9700
C99 C100 1.513(3)
C100 H10A 0.9700
C100 H10B 0.9700
C100 C101 1.515(3)
C101 H10C 0.9700
C101 H10D 0.9700
C101 C102 1.516(3)
C102 H10E 0.9600
C102 H10F 0.9600
C102 H10G 0.9600
